data_4510633
loop_
_publ_author_name
'Kulikov, Vladislav'
'Meyer, Gerd'

_publ_section_title
;
 A New Strategy for the Synthetic Assembly of Inorganic--Organic
 Silver(I)-Polyoxometalate Hybrid Structures Employing Noncovalent
 Interactions between Theobromine Ligands
;
_journal_issue 7
_journal_name_full 'Crystal Growth &amp; Design'
_journal_page_first 2916
_journal_paper_doi 10.1021/cg400335y
_journal_volume 13
_journal_year 2013
_chemical_formula_moiety 'C28 H32 Ag2 N16 O8, H4 V10 O28, H6 O3'
_chemical_formula_sum 'C28 H42 Ag2 N16 O39 V10'
_chemical_formula_weight 1951.92
_chemical_melting_point ?
_chemical_name_common
;
Bis(ditheobrominesilver) tetrahydrogendecavandate
;
_chemical_name_systematic
;
Bis(ditheobrominesilver)tetrahydrogendi-mu6-oxo-tetra-mu3-oxo-
tetradeca-mu-oxo-octaoxodecavanadate trihydrate 
;
_space_group_IT_number 2
_symmetry_cell_setting triclinic
_symmetry_space_group_name_Hall '-P 1'
_symmetry_space_group_name_H-M 'P -1'
_atom_sites_solution_hydrogens geom
_atom_sites_solution_primary direct
_atom_sites_solution_secondary difmap
_audit_creation_method SHELXL-97
_cell_angle_alpha 69.658(4)
_cell_angle_beta 83.826(4)
_cell_angle_gamma 86.800(4)
_cell_formula_units_Z 1
_cell_length_a 7.2094(4)
_cell_length_b 14.3497(8)
_cell_length_c 15.5978(9)
_cell_measurement_reflns_used 'not measured'
_cell_measurement_temperature 293(2)
_cell_measurement_theta_max 'not measured'
_cell_measurement_theta_min 'not measured'
_cell_volume 1503.93(15)
_computing_cell_refinement 'X-Area, (Stoe, 2001)'
_computing_data_collection 'X-Area, (Stoe, 2001)'
_computing_data_reduction 'X-Area, (Stoe, 2001)'
_computing_molecular_graphics 'Diamond v3.2 (Crystal Impact 2011)'
_computing_publication_material 'Diamond v3.2 (Crystal Impact 2011)'
_computing_structure_refinement 'SHELXL-97 (Sheldrick, 1997)'
_computing_structure_solution 'SHELXS-97 (Sheldrick, 1990)'
_diffrn_ambient_temperature 293(2)
_diffrn_detector_area_resol_mean 'not measured'
_diffrn_measured_fraction_theta_full 0.985
_diffrn_measured_fraction_theta_max 0.985
_diffrn_measurement_device_type 'IPDS II (Stoe & Cie)'
_diffrn_measurement_method '\w and \f scans'
_diffrn_radiation_monochromator graphite
_diffrn_radiation_source 'fine-focus sealed tube'
_diffrn_radiation_type MoK\a
_diffrn_radiation_wavelength 0.71073
_diffrn_reflns_av_R_equivalents 0.0577
_diffrn_reflns_av_sigmaI/netI 0.0464
_diffrn_reflns_limit_h_max 8
_diffrn_reflns_limit_h_min -9
_diffrn_reflns_limit_k_max 18
_diffrn_reflns_limit_k_min -18
_diffrn_reflns_limit_l_max 19
_diffrn_reflns_limit_l_min -19
_diffrn_reflns_number 20424
_diffrn_reflns_theta_full 26.84
_diffrn_reflns_theta_max 26.84
_diffrn_reflns_theta_min 1.67
_diffrn_standards_decay_% 'not measured'
_diffrn_standards_interval_count 'not measured'
_diffrn_standards_interval_time 'not measured'
_diffrn_standards_number 'not measured'
_exptl_absorpt_coefficient_mu 2.224
_exptl_absorpt_correction_T_max 0.7637
_exptl_absorpt_correction_T_min 0.4600
_exptl_absorpt_correction_type numerical
_exptl_absorpt_process_details
;
The absorption correction (X-RED; Stoe & Cie, 2001) 
was performed after optimizing the crystal shape 
using X-SHAPE (Stoe & Cie, 1999).
;
_exptl_crystal_colour orange
_exptl_crystal_density_diffrn 2.155
_exptl_crystal_density_meas ?
_exptl_crystal_density_method 'not measured'
_exptl_crystal_description parallelipiped
_exptl_crystal_F_000 958
_exptl_crystal_size_max 0.3
_exptl_crystal_size_mid 0.3
_exptl_crystal_size_min 0.1
_refine_diff_density_max 1.101
_refine_diff_density_min -0.667
_refine_diff_density_rms 0.131
_refine_ls_extinction_coef 0.0030(6)
_refine_ls_extinction_expression Fc^*^=kFc[1+0.001xFc^2^\l^3^/sin(2\q)]^-1/4^
_refine_ls_extinction_method SHELXL
_refine_ls_goodness_of_fit_ref 1.050
_refine_ls_hydrogen_treatment constr
_refine_ls_matrix_type full
_refine_ls_number_parameters 444
_refine_ls_number_reflns 6357
_refine_ls_number_restraints 0
_refine_ls_restrained_S_all 1.050
_refine_ls_R_factor_all 0.0667
_refine_ls_R_factor_gt 0.0440
_refine_ls_shift/su_max 0.001
_refine_ls_shift/su_mean 0.000
_refine_ls_structure_factor_coef Fsqd
_refine_ls_weighting_details 'calc w=1/[\s^2^(Fo^2^)+(0.0898P)^2^+0.0000P] where P=(Fo^2^+2Fc^2^)/3'
_refine_ls_weighting_scheme calc
_refine_ls_wR_factor_gt 0.1308
_refine_ls_wR_factor_ref 0.1444
_reflns_number_gt 4549
_reflns_number_total 6357
_reflns_threshold_expression >2sigma(I)
_cod_data_source_file cg400335y_si_001.cif
_cod_data_source_block 4
_cod_depositor_comments
;
The following automatic conversions were performed:

'_chemical_melting_point' value 'not measured' was changed to '?' -
the value is undefined or not given.

Automatic conversion script
Id: cif_fix_values 2281 2013-09-26 08:29:07Z andrius 

The following automatic conversions were performed:

'_exptl_crystal_density_meas' value 'not measured' was changed to '?'
- the value is perceived as not measured.

Automatic conversion script
Id: cif_fix_values 3008 2015-01-20 13:52:24Z robertas 
;
_cod_database_code 4510633

loop_
_symmetry_equiv_pos_as_xyz
'x, y, z'
'-x, -y, -z'

loop_
_atom_site_label
_atom_site_type_symbol
_atom_site_fract_x
_atom_site_fract_y
_atom_site_fract_z
_atom_site_U_iso_or_equiv
_atom_site_adp_type
_atom_site_occupancy
_atom_site_symmetry_multiplicity
_atom_site_calc_flag
_atom_site_refinement_flags
_atom_site_disorder_assembly
_atom_site_disorder_group
Ag1 Ag 0.61505(6) 0.65093(3) 0.18252(3) 0.04610(16) Uani 1 1 d . . .
V1 V 0.22772(11) 0.84668(6) 0.08979(6) 0.0355(2) Uani 1 1 d . . .
V4 V 0.16073(10) 1.08164(5) -0.01880(6) 0.02972(19) Uani 1 1 d . . .
V3 V 0.18851(11) 0.91339(6) -0.11729(6) 0.0347(2) Uani 1 1 d . . .
V5 V 0.19425(12) 1.00836(7) 0.18890(6) 0.0385(2) Uani 1 1 d . . .
V2 V -0.11330(12) 0.85733(6) 0.22432(6) 0.0392(2) Uani 1 1 d . . .
O1 O 0.3790(5) 0.7649(3) 0.0793(3) 0.0433(9) Uani 1 1 d . . .
O10 O 0.2473(5) 1.1587(2) -0.1231(2) 0.0367(8) Uani 1 1 d . . .
O2 O 0.0766(5) 0.7802(2) 0.1867(2) 0.0383(8) Uani 1 1 d . . .
O3 O 0.3497(5) 0.9102(3) 0.1553(3) 0.0391(8) Uani 1 1 d . . .
O11 O 0.2753(5) 1.0300(3) -0.2108(2) 0.0398(8) Uani 1 1 d . . .
O4 O 0.3078(4) 0.9629(2) -0.0277(2) 0.0339(7) Uani 1 1 d . . .
O5 O 0.0544(5) 0.8425(2) 0.0020(2) 0.0330(7) Uani 1 1 d . . .
O6 O 0.0184(4) 0.9703(2) 0.0889(2) 0.0315(7) Uani 1 1 d . . .
O12 O 0.2840(5) 1.0974(3) 0.0603(3) 0.0376(8) Uani 1 1 d . . .
O14 O 0.0031(5) 0.8994(3) -0.1783(3) 0.0409(8) Uani 1 1 d . . .
O7 O 0.0547(5) 0.9104(3) 0.2724(2) 0.0416(8) Uani 1 1 d . . .
O9 O 0.3399(5) 0.8317(3) -0.1260(3) 0.0450(9) Uani 1 1 d . . .
O13 O 0.3270(6) 1.0397(3) 0.2488(3) 0.0544(10) Uani 1 1 d . . .
O8 O -0.2158(6) 0.7752(3) 0.3110(3) 0.0551(11) Uani 1 1 d . . .
O2T O 0.3655(7) 0.2864(3) 0.4745(3) 0.0623(12) Uani 1 1 d . . .
O6T O 0.1134(6) 0.5139(3) 0.5973(3) 0.0544(10) Uani 1 1 d . . .
O12T O 1.3859(5) 0.5123(3) 0.1012(2) 0.0393(8) Uani 1 1 d . . .
O16T O 1.1938(6) 0.6375(3) -0.1845(3) 0.0494(10) Uani 1 1 d . . .
N1 N 0.2471(7) 0.4040(3) 0.5318(3) 0.0428(10) Uani 1 1 d . . .
H1 H 0.2088 0.3570 0.5812 0.051 Uiso 1 1 calc R . .
N3 N 0.4131(6) 0.4478(3) 0.3861(3) 0.0369(9) Uani 1 1 d . . .
N7 N 0.2733(6) 0.6742(3) 0.4162(3) 0.0397(10) Uani 1 1 d . . .
N9 N 0.4395(6) 0.6276(3) 0.3089(3) 0.0374(9) Uani 1 1 d . . .
N11 N 1.2813(6) 0.5774(3) -0.0400(3) 0.0347(9) Uani 1 1 d . . .
H11 H 1.3878 0.5616 -0.0622 0.042 Uiso 1 1 calc R . .
N13 N 1.0915(5) 0.5790(3) 0.0912(3) 0.0303(8) Uani 1 1 d . . .
N17 N 0.8161(6) 0.6849(3) -0.0927(3) 0.0332(9) Uani 1 1 d . . .
N19 N 0.7801(5) 0.6488(3) 0.0584(3) 0.0335(9) Uani 1 1 d . . .
C3 C 0.5256(9) 0.4202(5) 0.3146(4) 0.0483(13) Uani 1 1 d . . .
H1A H 0.5304 0.3491 0.3316 0.072 Uiso 1 1 calc R . .
H1B H 0.6498 0.4444 0.3077 0.072 Uiso 1 1 calc R . .
H1C H 0.4706 0.4488 0.2576 0.072 Uiso 1 1 calc R . .
C2 C 0.3433(8) 0.3734(4) 0.4645(4) 0.0430(12) Uani 1 1 d . . .
C4 C 0.3808(7) 0.5447(4) 0.3807(3) 0.0333(10) Uani 1 1 d . . .
C5 C 0.2780(7) 0.5709(4) 0.4483(3) 0.0366(11) Uani 1 1 d . . .
C6 C 0.2030(7) 0.4996(4) 0.5317(3) 0.0384(11) Uani 1 1 d . . .
C7 C 0.1792(10) 0.7390(5) 0.4636(4) 0.0534(15) Uani 1 1 d . . .
H7A H 0.1194 0.6989 0.5218 0.080 Uiso 1 1 calc R . .
H7B H 0.0875 0.7803 0.4267 0.080 Uiso 1 1 calc R . .
H7C H 0.2697 0.7802 0.4733 0.080 Uiso 1 1 calc R . .
C8 C 0.3686(8) 0.7031(4) 0.3348(4) 0.0413(12) Uani 1 1 d . . .
H8 H 0.3852 0.7695 0.2988 0.050 Uiso 1 1 calc R . .
C12 C 1.2596(6) 0.5545(3) 0.0542(3) 0.0315(10) Uani 1 1 d . . .
C13 C 1.0610(8) 0.5563(4) 0.1914(3) 0.0408(12) Uani 1 1 d . . .
H13A H 0.9377 0.5780 0.2069 0.061 Uiso 1 1 calc R . .
H13B H 1.1513 0.5902 0.2102 0.061 Uiso 1 1 calc R . .
H13C H 1.0743 0.4859 0.2222 0.061 Uiso 1 1 calc R . .
C14 C 0.9552(6) 0.6230(3) 0.0336(3) 0.0293(9) Uani 1 1 d . . .
C15 C 0.9830(7) 0.6436(3) -0.0591(3) 0.0329(10) Uani 1 1 d . . .
C16 C 1.1539(7) 0.6226(4) -0.1036(3) 0.0346(10) Uani 1 1 d . . .
C17 C 0.7702(8) 0.7194(4) -0.1870(4) 0.0453(13) Uani 1 1 d . . .
H17A H 0.8763 0.7097 -0.2260 0.068 Uiso 1 1 calc R . .
H17B H 0.7369 0.7889 -0.2055 0.068 Uiso 1 1 calc R . .
H17C H 0.6671 0.6827 -0.1919 0.068 Uiso 1 1 calc R . .
C18 C 0.7017(7) 0.6876(4) -0.0216(4) 0.0342(10) Uani 1 1 d . . .
H18 H 0.5805 0.7134 -0.0261 0.041 Uiso 1 1 calc R . .
O1WA O 0.448(2) 0.0879(8) 0.5953(8) 0.163(6) Uani 0.819(14) 1 d P A 1
O1WB O 0.418(4) -0.0480(19) 0.663(2) 0.062(9) Uani 0.181(14) 1 d P A 2
O2W O 1.249(4) 0.8309(11) -0.3394(9) 0.181(11) Uani 0.50 1 d P . .

loop_
_atom_site_aniso_label
_atom_site_aniso_U_11
_atom_site_aniso_U_22
_atom_site_aniso_U_33
_atom_site_aniso_U_23
_atom_site_aniso_U_13
_atom_site_aniso_U_12
Ag1 0.0368(2) 0.0541(3) 0.0380(2) -0.00802(18) 0.00783(16) 0.00436(18)
V1 0.0279(4) 0.0314(4) 0.0428(5) -0.0084(4) -0.0044(3) 0.0081(3)
V4 0.0208(4) 0.0239(4) 0.0393(4) -0.0048(3) -0.0002(3) -0.0029(3)
V3 0.0284(4) 0.0319(4) 0.0403(5) -0.0098(3) 0.0006(3) 0.0046(3)
V5 0.0293(4) 0.0412(5) 0.0430(5) -0.0116(4) -0.0050(4) -0.0003(4)
V2 0.0310(4) 0.0359(5) 0.0380(5) 0.0022(4) 0.0018(4) -0.0031(3)
O1 0.0371(19) 0.0355(18) 0.051(2) -0.0089(16) -0.0043(17) 0.0102(15)
O10 0.0294(17) 0.0294(16) 0.0451(19) -0.0058(14) 0.0017(15) -0.0061(13)
O2 0.0350(18) 0.0256(16) 0.046(2) -0.0030(14) -0.0014(15) 0.0026(14)
O3 0.0291(17) 0.0389(19) 0.045(2) -0.0087(16) -0.0050(15) 0.0050(14)
O11 0.0334(18) 0.0391(19) 0.0386(19) -0.0059(15) 0.0047(15) 0.0027(15)
O4 0.0262(16) 0.0291(16) 0.0423(18) -0.0084(14) 0.0003(14) 0.0008(13)
O5 0.0289(16) 0.0231(15) 0.0412(18) -0.0048(13) -0.0006(14) 0.0004(12)
O6 0.0258(16) 0.0271(16) 0.0379(17) -0.0071(14) -0.0004(13) -0.0029(13)
O12 0.0284(17) 0.0341(18) 0.048(2) -0.0106(15) -0.0041(15) -0.0058(14)
O14 0.0368(19) 0.0381(19) 0.048(2) -0.0150(16) -0.0037(16) 0.0010(15)
O7 0.041(2) 0.0405(19) 0.0365(18) -0.0055(15) -0.0021(16) 0.0050(16)
O9 0.038(2) 0.040(2) 0.055(2) -0.0160(18) -0.0008(17) 0.0084(16)
O13 0.047(2) 0.066(3) 0.057(3) -0.027(2) -0.013(2) 0.000(2)
O8 0.050(2) 0.051(2) 0.045(2) 0.0053(18) 0.0081(19) -0.0063(19)
O2T 0.090(4) 0.038(2) 0.053(2) -0.0102(19) 0.003(2) -0.003(2)
O6T 0.057(3) 0.066(3) 0.037(2) -0.0169(19) 0.0096(18) -0.002(2)
O12T 0.0308(18) 0.046(2) 0.0406(19) -0.0149(16) -0.0045(15) 0.0084(15)
O16T 0.050(2) 0.063(3) 0.036(2) -0.0215(18) 0.0001(17) 0.0122(19)
N1 0.045(3) 0.044(2) 0.032(2) -0.0021(18) -0.0009(19) -0.007(2)
N3 0.040(2) 0.037(2) 0.029(2) -0.0075(17) 0.0013(17) -0.0010(18)
N7 0.038(2) 0.040(2) 0.038(2) -0.0112(19) -0.0015(19) 0.0010(18)
N9 0.037(2) 0.040(2) 0.028(2) -0.0037(17) -0.0001(17) -0.0007(18)
N11 0.028(2) 0.038(2) 0.037(2) -0.0139(18) 0.0025(17) 0.0023(17)
N13 0.0274(19) 0.034(2) 0.032(2) -0.0155(16) 0.0013(16) 0.0000(16)
N17 0.032(2) 0.0307(19) 0.037(2) -0.0107(17) -0.0057(17) 0.0022(16)
N19 0.0251(19) 0.033(2) 0.044(2) -0.0167(18) 0.0043(17) -0.0001(16)
C3 0.062(4) 0.050(3) 0.032(3) -0.016(2) 0.001(2) 0.005(3)
C2 0.049(3) 0.043(3) 0.034(3) -0.009(2) -0.006(2) -0.001(2)
C4 0.033(2) 0.038(2) 0.026(2) -0.0060(19) -0.0061(19) 0.000(2)
C5 0.035(2) 0.040(3) 0.033(2) -0.011(2) -0.001(2) -0.003(2)
C6 0.035(3) 0.046(3) 0.033(2) -0.011(2) -0.004(2) -0.002(2)
C7 0.063(4) 0.050(3) 0.051(3) -0.024(3) -0.002(3) 0.009(3)
C8 0.042(3) 0.038(3) 0.039(3) -0.007(2) -0.002(2) -0.001(2)
C12 0.029(2) 0.030(2) 0.037(2) -0.0137(19) -0.001(2) -0.0010(18)
C13 0.041(3) 0.047(3) 0.035(3) -0.017(2) 0.001(2) 0.003(2)
C14 0.028(2) 0.024(2) 0.037(2) -0.0121(18) -0.0004(19) -0.0010(17)
C15 0.033(2) 0.028(2) 0.040(3) -0.015(2) -0.002(2) 0.0033(18)
C16 0.036(3) 0.031(2) 0.037(3) -0.014(2) 0.003(2) -0.001(2)
C17 0.051(3) 0.043(3) 0.042(3) -0.013(2) -0.014(3) 0.003(2)
C18 0.027(2) 0.032(2) 0.044(3) -0.016(2) -0.003(2) 0.0034(19)
O1WA 0.222(14) 0.117(8) 0.113(8) -0.004(6) 0.008(8) 0.025(8)
O1WB 0.057(16) 0.061(16) 0.08(2) -0.040(14) -0.013(13) -0.005(12)
O2W 0.38(3) 0.073(9) 0.057(7) 0.000(6) 0.016(12) 0.058(13)

loop_
_atom_type_symbol
_atom_type_description
_atom_type_scat_dispersion_real
_atom_type_scat_dispersion_imag
_atom_type_scat_source
C C 0.0033 0.0016 'International Tables Vol C Tables 4.2.6.8 and 6.1.1.4'
Ag Ag -0.8971 1.1015 'International Tables Vol C Tables 4.2.6.8 and 6.1.1.4'
N N 0.0061 0.0033 'International Tables Vol C Tables 4.2.6.8 and 6.1.1.4'
O O 0.0106 0.0060 'International Tables Vol C Tables 4.2.6.8 and 6.1.1.4'
V V 0.3005 0.5294 'International Tables Vol C Tables 4.2.6.8 and 6.1.1.4'
H H 0.0000 0.0000 'International Tables Vol C Tables 4.2.6.8 and 6.1.1.4'

loop_
_geom_angle_atom_site_label_1
_geom_angle_atom_site_label_2
_geom_angle_atom_site_label_3
_geom_angle
_geom_angle_site_symmetry_1
_geom_angle_site_symmetry_3
N9 Ag1 N19 170.29(16) . .
N9 Ag1 O1 95.01(14) . .
N19 Ag1 O1 87.77(14) . .
O1 V1 O2 103.69(18) . .
O1 V1 O3 102.32(18) . .
O2 V1 O3 93.80(17) . .
O1 V1 O5 100.40(18) . .
O2 V1 O5 93.29(16) . .
O3 V1 O5 153.83(14) . .
O1 V1 O4 99.40(17) . .
O2 V1 O4 156.00(15) . .
O3 V1 O4 87.53(15) . .
O5 V1 O4 76.05(14) . .
O1 V1 O6 174.12(17) . .
O2 V1 O6 81.45(14) . .
O3 V1 O6 79.97(13) . .
O5 V1 O6 76.24(13) . .
O4 V1 O6 75.19(12) . .
O1 V1 V3 89.27(14) . .
O2 V1 V3 131.70(12) . .
O3 V1 V3 129.07(11) . .
O5 V1 V3 38.41(10) . .
O4 V1 V3 41.53(10) . .
O6 V1 V3 85.12(9) . .
O1 V1 V2 137.08(14) . .
O2 V1 V2 33.50(11) . .
O3 V1 V2 83.59(11) . .
O5 V1 V2 88.58(10) . .
O4 V1 V2 123.44(10) . .
O6 V1 V2 48.25(8) . .
V3 V1 V2 120.04(3) . .
O1 V1 V4 135.20(15) . 2_575
O2 V1 V4 78.85(11) . 2_575
O3 V1 V4 122.31(11) . 2_575
O5 V1 V4 35.50(10) . 2_575
O4 V1 V4 80.22(9) . 2_575
O6 V1 V4 42.36(8) . 2_575
V3 V1 V4 60.77(3) . 2_575
V2 V1 V4 59.30(3) . 2_575
O12 V4 O10 107.74(17) . .
O12 V4 O5 98.49(17) . 2_575
O10 V4 O5 98.50(16) . 2_575
O12 V4 O4 95.13(16) . .
O10 V4 O4 94.68(16) . .
O5 V4 O4 157.15(14) 2_575 .
O12 V4 O6 87.08(15) . .
O10 V4 O6 164.83(15) . .
O5 V4 O6 82.03(13) 2_575 .
O4 V4 O6 80.43(13) . .
O12 V4 O6 165.07(15) . 2_575
O10 V4 O6 86.86(15) . 2_575
O5 V4 O6 81.96(14) 2_575 2_575
O4 V4 O6 80.21(13) . 2_575
O6 V4 O6 78.18(14) . 2_575
O12 V4 V2 145.66(13) . 2_575
O10 V4 V2 37.95(12) . 2_575
O5 V4 V2 90.60(11) 2_575 2_575
O4 V4 V2 88.39(11) . 2_575
O6 V4 V2 127.09(9) . 2_575
O6 V4 V2 48.92(9) 2_575 2_575
O12 V4 V5 37.82(12) . .
O10 V4 V5 145.56(12) . .
O5 V4 V5 89.69(11) 2_575 .
O4 V4 V5 89.91(10) . .
O6 V4 V5 49.33(9) . .
O6 V4 V5 127.51(9) 2_575 .
V2 V4 V5 176.30(4) 2_575 .
O12 V4 V1 135.62(13) . 2_575
O10 V4 V1 84.98(12) . 2_575
O5 V4 V1 37.14(11) 2_575 2_575
O4 V4 V1 126.81(10) . 2_575
O6 V4 V1 86.53(9) . 2_575
O6 V4 V1 46.61(9) 2_575 2_575
V2 V4 V1 59.99(3) 2_575 2_575
V5 V4 V1 118.84(3) . 2_575
O9 V3 O14 104.6(2) . .
O9 V3 O11 103.23(18) . .
O14 V3 O11 93.79(17) . .
O9 V3 O5 100.96(18) . .
O14 V3 O5 92.46(16) . .
O11 V3 O5 152.56(16) . .
O9 V3 O4 99.71(18) . .
O14 V3 O4 154.77(16) . .
O11 V3 O4 86.96(15) . .
O5 V3 O4 76.32(14) . .
O9 V3 O6 173.47(18) . 2_575
O14 V3 O6 81.07(15) . 2_575
O11 V3 O6 79.29(14) . 2_575
O5 V3 O6 75.34(12) . 2_575
O4 V3 O6 74.28(12) . 2_575
O9 V3 V1 89.79(15) . .
O14 V3 V1 131.06(13) . .
O11 V3 V1 128.57(12) . .
O5 V3 V1 38.61(10) . .
O4 V3 V1 41.62(9) . .
O6 V3 V1 83.99(9) 2_575 .
O9 V3 V5 137.41(15) . 2_575
O14 V3 V5 32.90(12) . 2_575
O11 V3 V5 83.09(11) . 2_575
O5 V3 V5 87.85(10) . 2_575
O4 V3 V5 122.80(10) . 2_575
O6 V3 V5 48.52(8) 2_575 2_575
V1 V3 V5 119.33(3) . 2_575
O13 V5 O7 104.0(2) . .
O13 V5 O14 102.5(2) . 2_575
O7 V5 O14 91.84(17) . 2_575
O13 V5 O3 100.9(2) . .
O7 V5 O3 90.11(16) . .
O14 V5 O3 155.32(16) 2_575 .
O13 V5 O12 101.4(2) . .
O7 V5 O12 154.49(16) . .
O14 V5 O12 84.75(16) 2_575 .
O3 V5 O12 82.98(15) . .
O13 V5 O6 174.60(19) . .
O7 V5 O6 81.21(14) . .
O14 V5 O6 78.56(14) 2_575 .
O3 V5 O6 77.44(13) . .
O12 V5 O6 73.33(12) . .
O13 V5 V2 136.65(17) . .
O7 V5 V2 32.66(12) . .
O14 V5 V2 84.61(12) 2_575 .
O3 V5 V2 83.84(11) . .
O12 V5 V2 121.89(10) . .
O6 V5 V2 48.56(8) . .
O13 V5 V4 131.92(17) . .
O7 V5 V4 124.08(12) . .
O14 V5 V4 78.76(12) 2_575 .
O3 V5 V4 79.81(11) . .
O12 V5 V4 30.51(10) . .
O6 V5 V4 42.87(8) . .
V2 V5 V4 91.42(3) . .
O13 V5 V3 133.64(17) . 2_575
O7 V5 V3 83.00(12) . 2_575
O14 V5 V3 31.17(12) 2_575 2_575
O3 V5 V3 125.16(11) . 2_575
O12 V5 V3 81.09(10) . 2_575
O6 V5 V3 47.72(8) . 2_575
V2 V5 V3 62.14(3) . 2_575
V4 V5 V3 60.99(3) . 2_575
O8 V2 O7 104.4(2) . .
O8 V2 O2 101.2(2) . .
O7 V2 O2 90.86(17) . .
O8 V2 O11 101.9(2) . 2_575
O7 V2 O11 90.62(17) . 2_575
O2 V2 O11 155.80(16) . 2_575
O8 V2 O10 99.9(2) . 2_575
O7 V2 O10 155.68(16) . 2_575
O2 V2 O10 84.21(16) . 2_575
O11 V2 O10 84.54(15) 2_575 2_575
O8 V2 O6 173.9(2) . .
O7 V2 O6 81.60(14) . .
O2 V2 O6 77.79(13) . .
O11 V2 O6 78.54(13) 2_575 .
O10 V2 O6 74.08(12) 2_575 .
O8 V2 V5 136.97(18) . .
O7 V2 V5 32.56(11) . .
O2 V2 V5 84.63(11) . .
O11 V2 V5 83.69(11) 2_575 .
O10 V2 V5 123.12(10) 2_575 .
O6 V2 V5 49.05(8) . .
O8 V2 V4 130.89(18) . 2_575
O7 V2 V4 124.68(12) . 2_575
O2 V2 V4 78.65(11) . 2_575
O11 V2 V4 80.67(11) 2_575 2_575
O10 V2 V4 31.00(9) 2_575 2_575
O6 V2 V4 43.08(8) . 2_575
V5 V2 V4 92.13(3) . 2_575
O8 V2 V1 132.40(17) . .
O7 V2 V1 82.73(12) . .
O2 V2 V1 31.25(10) . .
O11 V2 V1 125.36(11) 2_575 .
O10 V2 V1 80.77(10) 2_575 .
O6 V2 V1 46.82(8) . .
V5 V2 V1 62.53(3) . .
V4 V2 V1 60.71(3) 2_575 .
V1 O1 Ag1 134.9(2) . .
V4 O10 V2 111.05(17) . 2_575
V1 O2 V2 115.25(17) . .
V1 O3 V5 113.22(17) . .
V3 O11 V2 113.95(18) . 2_575
V4 O4 V3 107.76(15) . .
V4 O4 V1 106.19(16) . .
V3 O4 V1 96.85(14) . .
V4 O5 V3 108.58(15) 2_575 .
V4 O5 V1 107.37(17) 2_575 .
V3 O5 V1 102.98(15) . .
V4 O6 V4 101.82(14) . 2_575
V4 O6 V1 96.12(13) . .
V4 O6 V1 91.03(13) 2_575 .
V4 O6 V3 90.68(12) . 2_575
V4 O6 V3 95.90(12) 2_575 2_575
V1 O6 V3 169.11(17) . 2_575
V4 O6 V2 170.09(17) . .
V4 O6 V2 87.99(11) 2_575 .
V1 O6 V2 84.93(11) . .
V3 O6 V2 86.93(12) 2_575 .
V4 O6 V5 87.80(11) . .
V4 O6 V5 170.38(16) 2_575 .
V1 O6 V5 88.01(11) . .
V3 O6 V5 83.76(11) 2_575 .
V2 O6 V5 82.39(11) . .
V4 O12 V5 111.67(17) . .
V3 O14 V5 115.9(2) . 2_575
V5 O7 V2 114.78(19) . .
C2 N1 C6 129.7(5) . .
C2 N1 H1 115.2 . .
C6 N1 H1 115.2 . .
C4 N3 C2 118.4(4) . .
C4 N3 C3 122.7(4) . .
C2 N3 C3 118.8(5) . .
C8 N7 C5 106.7(5) . .
C8 N7 C7 126.6(5) . .
C5 N7 C7 126.7(5) . .
C8 N9 C4 103.8(4) . .
C8 N9 Ag1 122.3(3) . .
C4 N9 Ag1 133.8(4) . .
C12 N11 C16 128.7(4) . .
C12 N11 H11 115.7 . .
C16 N11 H11 115.7 . .
C12 N13 C14 118.8(4) . .
C12 N13 C13 119.1(4) . .
C14 N13 C13 122.2(4) . .
C18 N17 C15 106.8(4) . .
C18 N17 C17 125.1(4) . .
C15 N17 C17 128.1(4) . .
C18 N19 C14 104.2(4) . .
C18 N19 Ag1 117.7(3) . .
C14 N19 Ag1 138.0(3) . .
N3 C3 H1A 109.5 . .
N3 C3 H1B 109.5 . .
H1A C3 H1B 109.5 . .
N3 C3 H1C 109.5 . .
H1A C3 H1C 109.5 . .
H1B C3 H1C 109.5 . .
O2T C2 N3 122.4(5) . .
O2T C2 N1 121.4(5) . .
N3 C2 N1 116.1(5) . .
N9 C4 N3 126.5(5) . .
N9 C4 C5 110.6(5) . .
N3 C4 C5 122.9(4) . .
C4 C5 N7 105.4(4) . .
C4 C5 C6 122.6(5) . .
N7 C5 C6 132.0(5) . .
O6T C6 N1 121.4(5) . .
O6T C6 C5 128.4(5) . .
N1 C6 C5 110.2(5) . .
N7 C7 H7A 109.5 . .
N7 C7 H7B 109.5 . .
H7A C7 H7B 109.5 . .
N7 C7 H7C 109.5 . .
H7A C7 H7C 109.5 . .
H7B C7 H7C 109.5 . .
N7 C8 N9 113.6(5) . .
N7 C8 H8 123.2 . .
N9 C8 H8 123.2 . .
O12T C12 N13 122.6(5) . .
O12T C12 N11 120.5(4) . .
N13 C12 N11 116.8(4) . .
N13 C13 H13A 109.5 . .
N13 C13 H13B 109.5 . .
H13A C13 H13B 109.5 . .
N13 C13 H13C 109.5 . .
H13A C13 H13C 109.5 . .
H13B C13 H13C 109.5 . .
N19 C14 C15 111.0(4) . .
N19 C14 N13 126.7(4) . .
C15 C14 N13 122.2(4) . .
C14 C15 N17 105.5(4) . .
C14 C15 C16 122.9(5) . .
N17 C15 C16 131.6(5) . .
O16T C16 N11 120.9(5) . .
O16T C16 C15 128.5(5) . .
N11 C16 C15 110.6(4) . .
N17 C17 H17A 109.5 . .
N17 C17 H17B 109.5 . .
H17A C17 H17B 109.5 . .
N17 C17 H17C 109.5 . .
H17A C17 H17C 109.5 . .
H17B C17 H17C 109.5 . .
N17 C18 N19 112.5(4) . .
N17 C18 H18 123.7 . .
N19 C18 H18 123.7 . .

loop_
_geom_bond_atom_site_label_1
_geom_bond_atom_site_label_2
_geom_bond_distance
_geom_bond_site_symmetry_2
Ag1 N9 2.157(4) .
Ag1 N19 2.170(4) .
Ag1 O1 2.571(4) .
V1 O1 1.595(4) .
V1 O2 1.772(4) .
V1 O3 1.892(4) .
V1 O5 1.968(3) .
V1 O4 2.056(3) .
V1 O6 2.261(3) .
V1 V3 3.0734(12) .
V1 V2 3.0891(13) .
V1 V4 3.1113(11) 2_575
V4 O12 1.678(4) .
V4 O10 1.693(3) .
V4 O5 1.893(3) 2_575
V4 O4 1.995(3) .
V4 O6 2.091(3) .
V4 O6 2.097(3) 2_575
V4 V2 3.0676(12) 2_575
V4 V5 3.0710(12) .
V4 V1 3.1113(11) 2_575
V3 O9 1.587(4) .
V3 O14 1.780(4) .
V3 O11 1.882(4) .
V3 O5 1.960(3) .
V3 O4 2.052(4) .
V3 O6 2.302(3) 2_575
V3 V5 3.0932(12) 2_575
V5 O13 1.589(4) .
V5 O7 1.813(4) .
V5 O14 1.868(4) 2_575
V5 O3 1.930(4) .
V5 O12 2.026(4) .
V5 O6 2.331(3) .
V5 V2 3.0593(12) .
V5 V3 3.0932(12) 2_575
V2 O8 1.593(4) .
V2 O7 1.818(4) .
V2 O2 1.885(4) .
V2 O11 1.905(4) 2_575
V2 O10 2.021(4) 2_575
V2 O6 2.314(3) .
V2 V4 3.0676(12) 2_575
O10 V2 2.021(4) 2_575
O11 V2 1.905(4) 2_575
O5 V4 1.893(3) 2_575
O6 V4 2.097(3) 2_575
O6 V3 2.302(3) 2_575
O14 V5 1.868(4) 2_575
O2T C2 1.206(7) .
O6T C6 1.223(7) .
O12T C12 1.227(6) .
O16T C16 1.209(6) .
N1 C2 1.382(7) .
N1 C6 1.389(7) .
N1 H1 0.8600 .
N3 C4 1.372(7) .
N3 C2 1.381(7) .
N3 C3 1.462(7) .
N7 C8 1.316(7) .
N7 C5 1.389(7) .
N7 C7 1.474(7) .
N9 C8 1.339(7) .
N9 C4 1.369(6) .
N11 C12 1.383(6) .
N11 C16 1.388(6) .
N11 H11 0.8600 .
N13 C12 1.367(6) .
N13 C14 1.378(6) .
N13 C13 1.476(6) .
N17 C18 1.320(7) .
N17 C15 1.383(6) .
N17 C17 1.448(7) .
N19 C18 1.349(7) .
N19 C14 1.350(6) .
C3 H1A 0.9600 .
C3 H1B 0.9600 .
C3 H1C 0.9600 .
C4 C5 1.372(7) .
C5 C6 1.420(7) .
C7 H7A 0.9600 .
C7 H7B 0.9600 .
C7 H7C 0.9600 .
C8 H8 0.9300 .
C13 H13A 0.9600 .
C13 H13B 0.9600 .
C13 H13C 0.9600 .
C14 C15 1.365(7) .
C15 C16 1.419(7) .
C17 H17A 0.9600 .
C17 H17B 0.9600 .
C17 H17C 0.9600 .
C18 H18 0.9300 .
